data_1505623
loop_
_publ_author_name
'Nasveschuk, Christopher G.'
'Frein, Jeffrey D.'
'Jui, Nathan T.'
'Rovis, Tomislav'

_publ_section_title
;
 A diastereoselective intermolecular heck reaction of 1,3-dioxepins.
;
_journal_issue 24
_journal_name_full 'Organic letters'
_journal_page_first 5099
_journal_page_last 5102
_journal_paper_doi 10.1021/ol702294u
_journal_volume 9
_journal_year 2007
_chemical_absolute_configuration unk
_chemical_formula_sum 'C18 H17 N O5'
_chemical_formula_weight 327.33
_chemical_name_systematic
;

 ?

;
_space_group_IT_number 19
_symmetry_cell_setting orthorhombic
_symmetry_space_group_name_Hall 'P 2ac 2ab'
_symmetry_space_group_name_H-M 'P 21 21 21'
_atom_sites_solution_hydrogens geom
_atom_sites_solution_primary direct
_atom_sites_solution_secondary difmap
_audit_creation_method 'Bruker SHELXTL'
_cell_angle_alpha 90.00
_cell_angle_beta 90.00
_cell_angle_gamma 90.00
_cell_formula_units_Z 4
_cell_length_a 5.3133(8)
_cell_length_b 8.0571(11)
_cell_length_c 36.533(5)
_cell_measurement_reflns_used 2254
_cell_measurement_temperature 100(2)
_cell_measurement_theta_max 22.11
_cell_measurement_theta_min 2.23
_cell_volume 1564.0(4)
_computing_cell_refinement 'Bruker SMART'
_computing_data_collection 'Bruker SMART'
_computing_data_reduction 'Bruker SAINT'
_computing_molecular_graphics 'Bruker SHELXTL'
_computing_publication_material 'Bruker SHELXTL'
_computing_structure_refinement "'Bruker SHELXTL"
_computing_structure_solution 'Bruker SHELXTL'
_diffrn_ambient_temperature 100(2)
_diffrn_measured_fraction_theta_full 0.986
_diffrn_measured_fraction_theta_max 0.986
_diffrn_measurement_device_type 'Bruker-AXS Apex2 CCD area detector'
_diffrn_measurement_method 'phi and omega scans'
_diffrn_radiation_monochromator graphite
_diffrn_radiation_source 'fine-focus sealed tube'
_diffrn_radiation_type MoK\a
_diffrn_radiation_wavelength 0.71073
_diffrn_reflns_av_R_equivalents 0.2521
_diffrn_reflns_av_sigmaI/netI 0.2700
_diffrn_reflns_limit_h_max 7
_diffrn_reflns_limit_h_min -7
_diffrn_reflns_limit_k_max 10
_diffrn_reflns_limit_k_min -10
_diffrn_reflns_limit_l_max 48
_diffrn_reflns_limit_l_min -47
_diffrn_reflns_number 21496
_diffrn_reflns_theta_full 28.62
_diffrn_reflns_theta_max 28.62
_diffrn_reflns_theta_min 2.23
_exptl_absorpt_coefficient_mu 0.102
_exptl_absorpt_correction_T_max 0.9969
_exptl_absorpt_correction_T_min 0.9418
_exptl_absorpt_correction_type multi-scan
_exptl_absorpt_process_details 'SADABS, Sheldrick, 1997'
_exptl_crystal_colour colorless
_exptl_crystal_density_diffrn 1.390
_exptl_crystal_density_meas ?
_exptl_crystal_density_method 'not measured'
_exptl_crystal_description 'very thin plate'
_exptl_crystal_F_000 688
_exptl_crystal_size_max 0.59
_exptl_crystal_size_mid 0.11
_exptl_crystal_size_min 0.03
_refine_diff_density_max 0.371
_refine_diff_density_min -0.353
_refine_diff_density_rms 0.090
_refine_ls_abs_structure_details 'Flack H D (1983), Acta Cryst. A39, 876-881'
_refine_ls_extinction_coef 0.028(4)
_refine_ls_extinction_expression Fc^*^=kFc[1+0.001xFc^2^\l^3^/sin(2\q)]^-1/4^
_refine_ls_extinction_method SHELXTL
_refine_ls_goodness_of_fit_ref 0.937
_refine_ls_hydrogen_treatment constr
_refine_ls_matrix_type full
_refine_ls_number_parameters 218
_refine_ls_number_reflns 3898
_refine_ls_number_restraints 0
_refine_ls_restrained_S_all 0.937
_refine_ls_R_factor_all 0.2461
_refine_ls_R_factor_gt 0.0861
_refine_ls_shift/su_max 0.003
_refine_ls_shift/su_mean 0.000
_refine_ls_structure_factor_coef Fsqd
_refine_ls_weighting_details 'calc w=1/[\s^2^(Fo^2^)+(0.0897P)^2^+0.0000P] where P=(Fo^2^+2Fc^2^)/3'
_refine_ls_weighting_scheme calc
_refine_ls_wR_factor_gt 0.1656
_refine_ls_wR_factor_ref 0.2244
_reflns_number_gt 1478
_reflns_number_total 3898
_reflns_threshold_expression >2sigma(I)
_cod_data_source_file ol702294u-file002.cif
_cod_data_source_block rovis26_0m
_cod_depositor_comments
;
The following automatic conversions were performed:

'_symmetry_cell_setting' value 'Orthorhombic' changed to
'orthorhombic' according to
/home/saulius/struct/CIF-dictionaries/cif_core.dic dictionary named
'cif_core.dic' version 2.4.1 from 2010-06-29.

Automatic conversion script
Id: cif_fix_values 1715 2011-07-08 13:25:40Z adriana 

The following automatic conversions were performed:

'_exptl_crystal_density_meas' value 'not measured' was changed to '?'
- the value is perceived as not measured.

Automatic conversion script
Id: cif_fix_values 3008 2015-01-20 13:52:24Z robertas 
;
_cod_original_sg_symbol_H-M P2(1)2(1)2(1)
_cod_database_code 1505623

loop_
_symmetry_equiv_pos_as_xyz
'x, y, z'
'-x+1/2, -y, z+1/2'
'-x, y+1/2, -z+1/2'
'x+1/2, -y+1/2, -z'

loop_
_atom_site_label
_atom_site_type_symbol
_atom_site_fract_x
_atom_site_fract_y
_atom_site_fract_z
_atom_site_U_iso_or_equiv
_atom_site_adp_type
_atom_site_occupancy
_atom_site_symmetry_multiplicity
_atom_site_calc_flag
_atom_site_refinement_flags
N1 N 0.9497(11) 0.7388(6) 0.32527(14) 0.0359(14) Uani 1 1 d .
O1 O 0.6334(9) 0.8786(4) 0.16370(10) 0.0379(12) Uani 1 1 d .
O2 O 0.4199(8) 0.6221(5) 0.17107(10) 0.0380(12) Uani 1 1 d .
O3 O 0.8192(9) 0.6705(5) 0.34896(11) 0.0432(12) Uani 1 1 d .
O4 O 1.1477(9) 0.8138(6) 0.33267(11) 0.0435(12) Uani 1 1 d .
O5 O 0.4612(8) 1.0513(5) -0.04615(10) 0.0332(11) Uani 1 1 d .
C1 C 0.6497(12) 0.7139(7) 0.17470(15) 0.0293(14) Uani 1 1 d .
H1A H 0.7861 0.6571 0.1606 0.035 Uiso 1 1 calc R
C2 C 0.3500(13) 0.5819(8) 0.13571(16) 0.0392(17) Uani 1 1 d .
H2A H 0.2959 0.4709 0.1318 0.047 Uiso 1 1 calc R
C3 C 0.3495(12) 0.6792(7) 0.10679(16) 0.0307(15) Uani 1 1 d .
H3A H 0.2953 0.6290 0.0846 0.037 Uiso 1 1 calc R
C4 C 0.4239(12) 0.8607(7) 0.10400(15) 0.0331(16) Uani 1 1 d .
H4A H 0.2834 0.9244 0.1156 0.040 Uiso 1 1 calc R
C5 C 0.6539(12) 0.9060(7) 0.12481(13) 0.0289(15) Uani 1 1 d .
H5A H 0.7971 0.8403 0.1153 0.035 Uiso 1 1 calc R
H5B H 0.6918 1.0247 0.1204 0.035 Uiso 1 1 calc R
C6 C 0.7173(12) 0.7163(7) 0.21490(15) 0.0285(15) Uani 1 1 d .
C7 C 0.5724(12) 0.6410(7) 0.24196(15) 0.0310(15) Uani 1 1 d .
H7A H 0.4226 0.5840 0.2354 0.037 Uiso 1 1 calc R
C8 C 0.6443(12) 0.6484(7) 0.27835(16) 0.0327(15) Uani 1 1 d .
H8A H 0.5448 0.5980 0.2969 0.039 Uiso 1 1 calc R
C9 C 0.8680(13) 0.7321(7) 0.28723(14) 0.0276(14) Uani 1 1 d .
C10 C 1.0117(12) 0.8083(7) 0.26104(15) 0.0298(15) Uani 1 1 d .
H10A H 1.1599 0.8672 0.2676 0.036 Uiso 1 1 calc R
C11 C 0.9367(11) 0.7977(8) 0.22475(16) 0.0303(15) Uani 1 1 d .
H11A H 1.0378 0.8472 0.2063 0.036 Uiso 1 1 calc R
C12 C 0.4326(11) 0.9178(7) 0.06430(15) 0.0273(14) Uani 1 1 d .
C13 C 0.2565(12) 1.0275(7) 0.05078(15) 0.0310(15) Uani 1 1 d .
H13A H 0.1311 1.0705 0.0667 0.037 Uiso 1 1 calc R
C14 C 0.2588(12) 1.0772(7) 0.01375(15) 0.0322(16) Uani 1 1 d .
H14A H 0.1364 1.1526 0.0047 0.039 Uiso 1 1 calc R
C15 C 0.4411(12) 1.0146(7) -0.00891(16) 0.0279(15) Uani 1 1 d .
C16 C 0.6189(12) 0.9062(7) 0.00432(14) 0.0290(15) Uani 1 1 d .
H16A H 0.7455 0.8644 -0.0116 0.035 Uiso 1 1 calc R
C17 C 0.6149(12) 0.8574(7) 0.04078(15) 0.0295(15) Uani 1 1 d .
H17A H 0.7381 0.7820 0.0496 0.035 Uiso 1 1 calc R
C18 C 0.2611(13) 1.1531(8) -0.06122(16) 0.0406(17) Uani 1 1 d .
H18A H 0.2920 1.1718 -0.0873 0.061 Uiso 1 1 calc R
H18B H 0.2567 1.2600 -0.0484 0.061 Uiso 1 1 calc R
H18C H 0.0994 1.0964 -0.0581 0.061 Uiso 1 1 calc R

loop_
_atom_site_aniso_label
_atom_site_aniso_U_11
_atom_site_aniso_U_22
_atom_site_aniso_U_33
_atom_site_aniso_U_23
_atom_site_aniso_U_13
_atom_site_aniso_U_12
N1 0.044(4) 0.021(3) 0.042(3) 0.006(2) 0.005(3) 0.004(3)
O1 0.064(3) 0.014(2) 0.035(2) -0.0001(17) -0.003(2) 0.005(2)
O2 0.042(3) 0.039(3) 0.033(2) 0.0038(19) 0.003(2) -0.008(2)
O3 0.061(3) 0.033(3) 0.036(2) 0.005(2) 0.005(2) -0.009(3)
O4 0.042(3) 0.046(3) 0.042(3) -0.005(2) -0.009(2) -0.008(3)
O5 0.042(3) 0.027(2) 0.031(2) -0.0009(19) 0.003(2) 0.002(2)
C1 0.035(4) 0.017(3) 0.036(3) 0.003(3) 0.000(3) 0.003(3)
C2 0.046(5) 0.039(4) 0.033(4) -0.010(3) 0.004(3) -0.009(4)
C3 0.041(4) 0.023(3) 0.028(3) -0.001(3) 0.010(3) 0.000(3)
C4 0.040(4) 0.025(3) 0.034(4) -0.001(3) 0.005(3) 0.004(3)
C5 0.042(4) 0.016(3) 0.028(3) 0.006(2) -0.004(3) 0.002(3)
C6 0.028(4) 0.023(3) 0.035(3) 0.005(3) 0.005(3) 0.005(3)
C7 0.034(4) 0.025(3) 0.034(4) -0.002(3) 0.003(3) 0.006(3)
C8 0.034(4) 0.023(3) 0.041(4) 0.002(3) 0.013(3) 0.004(3)
C9 0.037(4) 0.022(3) 0.025(3) 0.002(2) 0.005(3) 0.002(3)
C10 0.035(4) 0.018(3) 0.036(4) 0.003(3) -0.001(3) 0.001(3)
C11 0.028(4) 0.026(3) 0.037(4) 0.001(3) 0.010(3) 0.008(3)
C12 0.027(4) 0.019(3) 0.036(3) -0.002(3) 0.008(3) 0.000(3)
C13 0.031(4) 0.026(3) 0.036(4) -0.009(3) -0.003(3) 0.001(3)
C14 0.037(4) 0.022(3) 0.038(4) 0.002(3) 0.007(3) 0.003(3)
C15 0.030(4) 0.022(3) 0.032(4) 0.000(3) -0.001(3) -0.003(3)
C16 0.024(3) 0.027(3) 0.036(4) -0.008(3) 0.004(3) -0.001(3)
C17 0.036(4) 0.021(3) 0.031(3) 0.001(3) -0.005(3) -0.002(3)
C18 0.053(4) 0.033(4) 0.036(4) 0.006(3) -0.008(3) 0.004(4)

loop_
_atom_type_symbol
_atom_type_description
_atom_type_scat_dispersion_real
_atom_type_scat_dispersion_imag
_atom_type_scat_source
C C 0.0033 0.0016 'International Tables Vol C Tables 4.2.6.8 and 6.1.1.4'
H H 0.0000 0.0000 'International Tables Vol C Tables 4.2.6.8 and 6.1.1.4'
N N 0.0061 0.0033 'International Tables Vol C Tables 4.2.6.8 and 6.1.1.4'
O O 0.0106 0.0060 'International Tables Vol C Tables 4.2.6.8 and 6.1.1.4'

loop_
_geom_angle_atom_site_label_1
_geom_angle_atom_site_label_2
_geom_angle_atom_site_label_3
_geom_angle
O3 N1 O4 122.5(5)
O3 N1 C9 118.9(6)
O4 N1 C9 118.5(5)
C1 O1 C5 115.2(4)
C2 O2 C1 115.9(4)
C15 O5 C18 115.7(5)
O1 C1 O2 114.4(5)
O1 C1 C6 106.5(4)
O2 C1 C6 107.4(5)
C3 C2 O2 127.7(6)
C2 C3 C4 128.9(6)
C5 C4 C3 114.6(5)
C5 C4 C12 112.9(5)
C3 C4 C12 111.3(5)
O1 C5 C4 113.9(5)
C11 C6 C7 119.2(5)
C11 C6 C1 117.3(5)
C7 C6 C1 123.6(6)
C8 C7 C6 120.7(6)
C7 C8 C9 118.4(5)
C10 C9 C8 121.7(5)
C10 C9 N1 119.0(6)
C8 C9 N1 119.3(5)
C9 C10 C11 118.7(6)
C6 C11 C10 121.3(6)
C13 C12 C17 118.6(5)
C13 C12 C4 121.0(5)
C17 C12 C4 120.5(5)
C12 C13 C14 121.3(6)
C15 C14 C13 118.8(6)
C14 C15 C16 120.5(5)
C14 C15 O5 124.4(6)
C16 C15 O5 115.1(5)
C15 C16 C17 120.4(6)
C12 C17 C16 120.5(6)

loop_
_geom_bond_atom_site_label_1
_geom_bond_atom_site_label_2
_geom_bond_distance
N1 O3 1.238(6)
N1 O4 1.243(6)
N1 C9 1.457(7)
O1 C1 1.389(6)
O1 C5 1.442(6)
O2 C2 1.383(7)
O2 C1 1.434(7)
O5 C15 1.396(6)
O5 C18 1.452(7)
C1 C6 1.512(7)
C2 C3 1.316(7)
C3 C4 1.519(8)
C4 C5 1.485(8)
C4 C12 1.522(8)
C6 C11 1.386(8)
C6 C7 1.392(8)
C7 C8 1.385(8)
C8 C9 1.405(8)
C9 C10 1.369(8)
C10 C11 1.387(7)
C12 C13 1.379(8)
C12 C17 1.383(8)
C13 C14 1.411(7)
C14 C15 1.370(8)
C15 C16 1.374(8)
C16 C17 1.389(7)
